data_2236288
loop_
_publ_author_name
'Wei, Shuaishuai'
'Jin, Shouwen'
'Hu, Zhaofeng'
'Zhou, Yong'
'Zhou, Yingping'

_publ_section_title
;
 3,5-Dimethylpyrazolium 3,5-dinitrosalicylate
;
_journal_coeditor_code HB6958
_journal_issue 11
_journal_name_full 'Acta Crystallographica Section E'
_journal_page_first o3117
_journal_paper_doi 10.1107/S1600536812041906
_journal_volume 68
_journal_year 2012
_chemical_formula_iupac 'C5 H9 N2 +, C7 H3 N2 O7 -'
_chemical_formula_moiety 'C5 H9 N2, C7 H3 N2 O7'
_chemical_formula_sum 'C12 H12 N4 O7'
_chemical_formula_weight 324.26
_chemical_name_systematic
;
3,5-Dimethylpyrazolium 3,5-dinitrosalicylate
;
_space_group_IT_number 4
_symmetry_cell_setting monoclinic
_symmetry_space_group_name_Hall 'P 2yb'
_symmetry_space_group_name_H-M 'P 1 21 1'
_atom_sites_solution_hydrogens geom
_atom_sites_solution_primary direct
_atom_sites_solution_secondary difmap
_audit_creation_method SHELXL-97
_cell_angle_alpha 90.00
_cell_angle_beta 91.9040(10)
_cell_angle_gamma 90.00
_cell_formula_units_Z 2
_cell_length_a 8.1183(7)
_cell_length_b 6.0636(5)
_cell_length_c 14.1453(11)
_cell_measurement_reflns_used 1025
_cell_measurement_temperature 293(2)
_cell_measurement_theta_max 22.584
_cell_measurement_theta_min 2.506
_cell_volume 695.93(10)
_computing_cell_refinement 'SAINT (Bruker, 2002)'
_computing_data_collection 'SMART (Bruker, 2002)'
_computing_data_reduction 'SAINT (Bruker, 2002)'
_computing_molecular_graphics 'SHELXTL (Sheldrick, 2008)'
_computing_publication_material 'SHELXTL (Sheldrick, 2008)'
_computing_structure_refinement 'SHELXL-97 (Sheldrick, 2008)'
_computing_structure_solution 'SHELXS-97 (Sheldrick, 2008)'
_diffrn_ambient_temperature 293(2)
_diffrn_measured_fraction_theta_full 0.996
_diffrn_measured_fraction_theta_max 0.996
_diffrn_measurement_device_type 'Bruker SMART CCD'
_diffrn_measurement_method \w
_diffrn_radiation_monochromator graphite
_diffrn_radiation_source 'fine-focus sealed tube'
_diffrn_radiation_type MoK\a
_diffrn_radiation_wavelength 0.71073
_diffrn_reflns_av_R_equivalents 0.0397
_diffrn_reflns_av_sigmaI/netI 0.0575
_diffrn_reflns_limit_h_max 9
_diffrn_reflns_limit_h_min -9
_diffrn_reflns_limit_k_max 7
_diffrn_reflns_limit_k_min -7
_diffrn_reflns_limit_l_max 12
_diffrn_reflns_limit_l_min -16
_diffrn_reflns_number 3523
_diffrn_reflns_theta_full 25.02
_diffrn_reflns_theta_max 25.02
_diffrn_reflns_theta_min 2.51
_diffrn_standards_decay_% 0
_exptl_absorpt_coefficient_mu 0.130
_exptl_absorpt_correction_T_max 0.986
_exptl_absorpt_correction_T_min 0.959
_exptl_absorpt_correction_type multi-scan
_exptl_absorpt_process_details '(SADABS; Bruker, 2002)'
_exptl_crystal_colour colorless
_exptl_crystal_density_diffrn 1.547
_exptl_crystal_density_method 'not measured'
_exptl_crystal_description block
_exptl_crystal_F_000 336
_exptl_crystal_size_max 0.40
_exptl_crystal_size_mid 0.27
_exptl_crystal_size_min 0.11
_refine_diff_density_max 0.156
_refine_diff_density_min -0.181
_refine_ls_abs_structure_details none
_refine_ls_extinction_method none
_refine_ls_goodness_of_fit_ref 1.021
_refine_ls_hydrogen_treatment constr
_refine_ls_matrix_type full
_refine_ls_number_parameters 208
_refine_ls_number_reflns 2301
_refine_ls_number_restraints 1
_refine_ls_restrained_S_all 1.021
_refine_ls_R_factor_all 0.0669
_refine_ls_R_factor_gt 0.0466
_refine_ls_shift/su_max 0.000
_refine_ls_shift/su_mean 0.000
_refine_ls_structure_factor_coef Fsqd
_refine_ls_weighting_details 'calc w=1/[\s^2^(Fo^2^)+(0.0405P)^2^] where P=(Fo^2^+2Fc^2^)/3'
_refine_ls_weighting_scheme calc
_refine_ls_wR_factor_gt 0.0969
_refine_ls_wR_factor_ref 0.1047
_reflns_number_gt 1659
_reflns_number_total 2301
_reflns_threshold_expression I>2\s(I)
_cod_data_source_file hb6958.cif
_cod_data_source_block I
_cod_original_sg_symbol_H-M 'P 21'
_cod_database_code 2236288
_cod_database_fobs_code 2236288

loop_
_symmetry_equiv_pos_as_xyz
'x, y, z'
'-x, y+1/2, -z'

loop_
_atom_site_type_symbol
_atom_site_label
_atom_site_fract_x
_atom_site_fract_y
_atom_site_fract_z
_atom_site_U_iso_or_equiv
_atom_site_adp_type
_atom_site_calc_flag
_atom_site_refinement_flags
_atom_site_occupancy
_atom_site_symmetry_multiplicity
N N1 0.2255(4) 0.7148(5) 0.2340(2) 0.0463(7) Uani d . 1 1
H H1 0.2726 0.8381 0.2218 0.056 Uiso calc R 1 1
N N2 0.2198(3) 0.6193(5) 0.31994(19) 0.0469(8) Uani d . 1 1
H H2 0.2635 0.6724 0.3713 0.056 Uiso calc R 1 1
C C6 0.3512(4) 0.7229(6) 0.5523(2) 0.0405(8) Uani d . 1 1
N N3 0.2184(3) 1.3159(5) 0.7707(2) 0.0487(7) Uani d . 1 1
N N4 0.5550(4) 0.7118(5) 0.8914(2) 0.0484(8) Uani d . 1 1
O O1 0.5414(3) 0.5277(4) 0.70183(15) 0.0454(6) Uani d . 1 1
O O2 0.4254(3) 0.5367(4) 0.53738(15) 0.0581(7) Uani d . 1 1
H H2A 0.4770 0.4990 0.5855 0.087 Uiso calc R 1 1
O O3 0.2657(3) 0.8102(4) 0.48999(14) 0.0493(6) Uani d . 1 1
O O4 0.1417(3) 1.4008(4) 0.70451(18) 0.0632(7) Uani d . 1 1
O O5 0.2271(3) 1.3968(5) 0.85007(18) 0.0689(8) Uani d . 1 1
O O6 0.5255(4) 0.7837(5) 0.96945(17) 0.0833(10) Uani d . 1 1
O O7 0.6547(4) 0.5660(5) 0.87978(17) 0.0698(8) Uani d . 1 1
C C1 0.1300(5) 0.6449(8) 0.0686(2) 0.0717(13) Uani d . 1 1
H H1A 0.1787 0.7868 0.0584 0.108 Uiso calc R 1 1
H H1B 0.0155 0.6492 0.0495 0.108 Uiso calc R 1 1
H H1C 0.1854 0.5360 0.0320 0.108 Uiso calc R 1 1
C C2 0.1462(4) 0.5868(6) 0.1713(2) 0.0464(9) Uani d . 1 1
C C3 0.0892(4) 0.4066(7) 0.2187(3) 0.0544(10) Uani d . 1 1
H H3 0.0298 0.2892 0.1925 0.065 Uiso calc R 1 1
C C4 0.1370(4) 0.4321(6) 0.3134(2) 0.0464(9) Uani d . 1 1
C C5 0.1105(4) 0.2906(7) 0.3972(3) 0.0625(11) Uani d . 1 1
H H5A 0.2148 0.2570 0.4278 0.094 Uiso calc R 1 1
H H5B 0.0572 0.1562 0.3774 0.094 Uiso calc R 1 1
H H5C 0.0422 0.3672 0.4406 0.094 Uiso calc R 1 1
C C12 0.4688(4) 0.7102(5) 0.7195(2) 0.0353(8) Uani d . 1 1
C C7 0.3732(3) 0.8231(6) 0.64774(19) 0.0339(7) Uani d . 1 1
C C8 0.2969(4) 1.0188(6) 0.6644(2) 0.0376(8) Uani d . 1 1
H H8 0.2396 1.0905 0.6154 0.045 Uiso calc R 1 1
C C9 0.3041(4) 1.1108(6) 0.7533(2) 0.0368(8) Uani d . 1 1
C C10 0.3900(4) 1.0088(6) 0.8269(2) 0.0396(8) Uani d . 1 1
H H10 0.3935 1.0711 0.8870 0.048 Uiso calc R 1 1
C C11 0.4701(4) 0.8142(6) 0.8101(2) 0.0366(7) Uani d . 1 1

loop_
_atom_site_aniso_label
_atom_site_aniso_U_11
_atom_site_aniso_U_22
_atom_site_aniso_U_33
_atom_site_aniso_U_12
_atom_site_aniso_U_13
_atom_site_aniso_U_23
N1 0.0503(17) 0.0446(18) 0.0438(17) -0.0035(14) -0.0020(13) -0.0021(14)
N2 0.0493(18) 0.051(2) 0.0397(16) -0.0042(16) -0.0060(13) -0.0055(16)
C6 0.0382(18) 0.048(2) 0.0356(19) -0.0017(17) 0.0045(16) -0.0016(17)
N3 0.0479(17) 0.0412(19) 0.057(2) 0.0007(16) 0.0029(15) -0.0032(18)
N4 0.064(2) 0.044(2) 0.0372(18) -0.0012(16) -0.0046(15) 0.0033(15)
O1 0.0544(14) 0.0412(14) 0.0404(13) 0.0081(12) -0.0011(10) -0.0056(11)
O2 0.0701(17) 0.0628(18) 0.0408(14) 0.0203(15) -0.0077(11) -0.0155(13)
O3 0.0554(13) 0.0590(16) 0.0329(12) 0.0050(13) -0.0072(11) 0.0004(12)
O4 0.0679(17) 0.0510(17) 0.0699(17) 0.0183(14) -0.0112(14) 0.0030(15)
O5 0.088(2) 0.0582(18) 0.0602(17) 0.0083(16) 0.0045(14) -0.0181(15)
O6 0.144(3) 0.073(2) 0.0317(15) 0.033(2) -0.0088(15) -0.0034(14)
O7 0.088(2) 0.070(2) 0.0509(15) 0.0294(18) -0.0100(14) 0.0072(15)
C1 0.079(3) 0.093(3) 0.043(2) -0.017(3) -0.005(2) -0.009(2)
C2 0.044(2) 0.052(3) 0.0424(19) 0.0036(19) -0.0059(16) -0.0103(19)
C3 0.050(2) 0.056(3) 0.057(2) -0.006(2) -0.0065(18) -0.023(2)
C4 0.0363(19) 0.042(2) 0.061(2) 0.0018(18) 0.0040(16) -0.0034(19)
C5 0.061(2) 0.057(3) 0.069(3) -0.001(2) -0.0008(19) 0.010(2)
C12 0.0346(18) 0.038(2) 0.0338(18) -0.0056(16) 0.0023(14) 0.0013(16)
C7 0.0348(16) 0.0367(19) 0.0302(16) -0.0059(16) 0.0012(13) 0.0009(15)
C8 0.0393(19) 0.039(2) 0.0346(18) -0.0019(17) -0.0034(14) 0.0036(16)
C9 0.0394(19) 0.0310(19) 0.0399(18) -0.0045(16) 0.0016(14) -0.0010(16)
C10 0.049(2) 0.040(2) 0.0299(17) -0.0064(18) 0.0020(15) -0.0014(16)
C11 0.0403(18) 0.0381(19) 0.0312(17) -0.0023(18) -0.0024(13) 0.0046(16)

loop_
_atom_type_symbol
_atom_type_description
_atom_type_scat_dispersion_real
_atom_type_scat_dispersion_imag
_atom_type_scat_source
C C 0.0033 0.0016 'International Tables Vol C Tables 4.2.6.8 and 6.1.1.4'
H H 0.0000 0.0000 'International Tables Vol C Tables 4.2.6.8 and 6.1.1.4'
N N 0.0061 0.0033 'International Tables Vol C Tables 4.2.6.8 and 6.1.1.4'
O O 0.0106 0.0060 'International Tables Vol C Tables 4.2.6.8 and 6.1.1.4'

loop_
_geom_angle_atom_site_label_1
_geom_angle_atom_site_label_2
_geom_angle_atom_site_label_3
_geom_angle
C2 N1 N2 108.7(3)
C2 N1 H1 125.6
N2 N1 H1 125.6
C4 N2 N1 109.8(3)
C4 N2 H2 125.1
N1 N2 H2 125.1
O3 C6 O2 120.9(3)
O3 C6 C7 121.7(3)
O2 C6 C7 117.4(3)
O4 N3 O5 123.1(3)
O4 N3 C9 117.9(3)
O5 N3 C9 119.0(3)
O7 N4 O6 122.4(3)
O7 N4 C11 120.2(3)
O6 N4 C11 117.4(3)
C6 O2 H2A 109.5
C2 C1 H1A 109.5
C2 C1 H1B 109.5
H1A C1 H1B 109.5
C2 C1 H1C 109.5
H1A C1 H1C 109.5
H1B C1 H1C 109.5
N1 C2 C3 107.6(3)
N1 C2 C1 122.4(4)
C3 C2 C1 130.0(3)
C2 C3 C4 107.2(3)
C2 C3 H3 126.4
C4 C3 H3 126.4
N2 C4 C3 106.7(3)
N2 C4 C5 121.9(3)
C3 C4 C5 131.4(3)
C4 C5 H5A 109.5
C4 C5 H5B 109.5
H5A C5 H5B 109.5
C4 C5 H5C 109.5
H5A C5 H5C 109.5
H5B C5 H5C 109.5
O1 C12 C11 124.5(3)
O1 C12 C7 121.0(3)
C11 C12 C7 114.4(3)
C8 C7 C12 122.2(3)
C8 C7 C6 118.1(3)
C12 C7 C6 119.7(3)
C7 C8 C9 120.4(3)
C7 C8 H8 119.8
C9 C8 H8 119.8
C8 C9 C10 120.8(3)
C8 C9 N3 119.8(3)
C10 C9 N3 119.4(3)
C11 C10 C9 119.1(3)
C11 C10 H10 120.5
C9 C10 H10 120.5
C10 C11 C12 123.1(3)
C10 C11 N4 116.3(3)
C12 C11 N4 120.6(3)

loop_
_geom_bond_atom_site_label_1
_geom_bond_atom_site_label_2
_geom_bond_distance
N1 C2 1.329(4)
N1 N2 1.348(4)
N1 H1 0.8600
N2 C4 1.321(4)
N2 H2 0.8600
C6 O3 1.224(4)
C6 O2 1.301(4)
C6 C7 1.486(4)
N3 O4 1.221(3)
N3 O5 1.226(3)
N3 C9 1.449(4)
N4 O7 1.213(4)
N4 O6 1.218(3)
N4 C11 1.460(4)
O1 C12 1.283(4)
O2 H2A 0.8200
C1 C2 1.496(5)
C1 H1A 0.9600
C1 H1B 0.9600
C1 H1C 0.9600
C2 C3 1.371(5)
C3 C4 1.391(5)
C3 H3 0.9300
C4 C5 1.484(5)
C5 H5A 0.9600
C5 H5B 0.9600
C5 H5C 0.9600
C12 C11 1.427(4)
C12 C7 1.431(4)
C7 C8 1.363(4)
C8 C9 1.375(4)
C8 H8 0.9300
C9 C10 1.379(4)
C10 C11 1.372(4)
C10 H10 0.9300

loop_
_geom_hbond_atom_site_label_D
_geom_hbond_atom_site_label_H
_geom_hbond_atom_site_label_A
_geom_hbond_site_symmetry_A
_geom_hbond_distance_DH
_geom_hbond_distance_HA
_geom_hbond_distance_DA
_geom_hbond_angle_DHA
N1 H1 O7 2_656 0.86 2.09 2.859(4) 148
N1 H1 O1 2_656 0.86 2.16 2.809(4) 132
N2 H2 O3 . 0.86 1.88 2.684(3) 156
O2 H2A O1 . 0.82 1.72 2.481(3) 154
C1 H1A O7 2_656 0.96 2.32 3.166(5) 147
C5 H5B O4 2_536 0.96 2.49 3.414(5) 160
C10 H10 O6 2_657 0.93 2.48 3.379(4) 164

loop_
_geom_torsion_atom_site_label_1
_geom_torsion_atom_site_label_2
_geom_torsion_atom_site_label_3
_geom_torsion_atom_site_label_4
_geom_torsion
C2 N1 N2 C4 -0.4(4)
N2 N1 C2 C3 0.0(4)
N2 N1 C2 C1 -179.8(3)
N1 C2 C3 C4 0.3(4)
C1 C2 C3 C4 -179.9(4)
N1 N2 C4 C3 0.6(3)
N1 N2 C4 C5 -179.9(3)
C2 C3 C4 N2 -0.6(4)
C2 C3 C4 C5 180.0(4)
O1 C12 C7 C8 -179.0(3)
C11 C12 C7 C8 2.9(4)
O1 C12 C7 C6 2.8(4)
C11 C12 C7 C6 -175.3(3)
O3 C6 C7 C8 -0.9(4)
O2 C6 C7 C8 179.7(3)
O3 C6 C7 C12 177.4(3)
O2 C6 C7 C12 -2.1(4)
C12 C7 C8 C9 -2.7(5)
C6 C7 C8 C9 175.5(3)
C7 C8 C9 C10 0.8(5)
C7 C8 C9 N3 -178.3(3)
O4 N3 C9 C8 0.0(4)
O5 N3 C9 C8 -179.4(3)
O4 N3 C9 C10 -179.1(3)
O5 N3 C9 C10 1.5(4)
C8 C9 C10 C11 0.6(5)
N3 C9 C10 C11 179.7(3)
C9 C10 C11 C12 -0.2(4)
C9 C10 C11 N4 -178.4(3)
O1 C12 C11 C10 -179.5(3)
C7 C12 C11 C10 -1.4(4)
O1 C12 C11 N4 -1.3(5)
C7 C12 C11 N4 176.7(3)
O7 N4 C11 C10 -165.3(3)
O6 N4 C11 C10 12.4(4)
O7 N4 C11 C12 16.5(5)
O6 N4 C11 C12 -165.9(3)
